data_2224907
loop_
_publ_author_name
'Wang, Chen-Yi'
'Cao, Feng'
'Wang, Ping'
'Lv, Chun-Yan'
'Wu, Xiang'

_publ_section_title
;
 Bis(<i>N</i>-phenylethane-1,2-diamine)dithiocyanatonickel(II)
;
_journal_coeditor_code CI5008
_journal_issue 2
_journal_name_full 'Acta Crystallographica Section E'
_journal_page_first m119
_journal_paper_doi 10.1107/S1600536809055792
_journal_volume 66
_journal_year 2010
_chemical_formula_iupac '[Ni (N C S)2 (C8 H12 N2)2]'
_chemical_formula_moiety 'C18 H24 N6 Ni S2'
_chemical_formula_sum 'C18 H24 N6 Ni S2'
_chemical_formula_weight 447.26
_chemical_name_systematic
;
Bis(<i>N</i>-phenylethane-1,2-diamine)dithiocyanatonickel(II)
;
_space_group_IT_number 2
_symmetry_cell_setting triclinic
_symmetry_space_group_name_Hall '-P 1'
_symmetry_space_group_name_H-M 'P -1'
_atom_sites_solution_hydrogens geom
_atom_sites_solution_primary direct
_atom_sites_solution_secondary difmap
_audit_creation_method SHELXL-97
_cell_angle_alpha 93.0450(10)
_cell_angle_beta 98.2580(10)
_cell_angle_gamma 90.9340(10)
_cell_formula_units_Z 2
_cell_length_a 7.9947(2)
_cell_length_b 9.4708(3)
_cell_length_c 13.8044(3)
_cell_measurement_reflns_used 1847
_cell_measurement_temperature 298(2)
_cell_measurement_theta_max 25.0
_cell_measurement_theta_min 2.5
_cell_volume 1032.62(5)
_computing_cell_refinement 'SAINT (Bruker, 1998)'
_computing_data_collection 'SMART (Bruker, 1998)'
_computing_data_reduction 'SAINT (Bruker, 1998)'
_computing_molecular_graphics 'SHELXTL (Sheldrick, 2008)'
_computing_publication_material 'SHELXTL (Sheldrick, 2008)'
_computing_structure_refinement 'SHELXL97 (Sheldrick, 2008)'
_computing_structure_solution 'SHELXS97 (Sheldrick, 2008)'
_diffrn_ambient_temperature 298(2)
_diffrn_measured_fraction_theta_full 0.959
_diffrn_measured_fraction_theta_max 0.959
_diffrn_measurement_device_type 'Bruker SMART CCD area-detector'
_diffrn_measurement_method '\w scan'
_diffrn_radiation_monochromator graphite
_diffrn_radiation_source 'fine-focus sealed tube'
_diffrn_radiation_type MoK\a
_diffrn_radiation_wavelength 0.71073
_diffrn_reflns_av_R_equivalents 0.0184
_diffrn_reflns_av_sigmaI/netI 0.0429
_diffrn_reflns_limit_h_max 9
_diffrn_reflns_limit_h_min -9
_diffrn_reflns_limit_k_max 8
_diffrn_reflns_limit_k_min -12
_diffrn_reflns_limit_l_max 17
_diffrn_reflns_limit_l_min -17
_diffrn_reflns_number 6197
_diffrn_reflns_theta_full 27.00
_diffrn_reflns_theta_max 27.00
_diffrn_reflns_theta_min 1.49
_diffrn_standards_number 0
_exptl_absorpt_coefficient_mu 1.157
_exptl_absorpt_correction_T_max 0.8276
_exptl_absorpt_correction_T_min 0.8188
_exptl_absorpt_correction_type multi-scan
_exptl_absorpt_process_details '(SADABS; Sheldrick, 1996)'
_exptl_crystal_colour green
_exptl_crystal_density_diffrn 1.438
_exptl_crystal_density_method 'not measured'
_exptl_crystal_description Block
_exptl_crystal_F_000 468
_exptl_crystal_size_max 0.18
_exptl_crystal_size_mid 0.17
_exptl_crystal_size_min 0.17
_refine_diff_density_max 0.307
_refine_diff_density_min -0.263
_refine_ls_extinction_method none
_refine_ls_goodness_of_fit_ref 1.033
_refine_ls_hydrogen_treatment mixed
_refine_ls_matrix_type full
_refine_ls_number_parameters 253
_refine_ls_number_reflns 4314
_refine_ls_number_restraints 2
_refine_ls_restrained_S_all 1.033
_refine_ls_R_factor_all 0.0545
_refine_ls_R_factor_gt 0.0365
_refine_ls_shift/su_max 0.001
_refine_ls_shift/su_mean 0.000
_refine_ls_structure_factor_coef Fsqd
_refine_ls_weighting_details 'calc w=1/[\s^2^(Fo^2^)+(0.0256P)^2^+0.3717P] where P=(Fo^2^+2Fc^2^)/3'
_refine_ls_weighting_scheme calc
_refine_ls_wR_factor_gt 0.0715
_refine_ls_wR_factor_ref 0.0799
_reflns_number_gt 3284
_reflns_number_total 4314
_reflns_threshold_expression I>2\s(I)
_cod_data_source_file ci5008.cif
_cod_data_source_block I
_cod_depositor_comments
;
The following automatic conversions were performed:
'_symmetry_cell_setting' value 'Triclinic' changed to 'triclinic'
according to '/home/saulius/struct/CIF-dictionaries/cif_core.dic'
dictionary named 'cif_core.dic' version 2.4.1 from 2010-06-29.

Automatic conversion script
Id: cif_fix_enum 1527 2010-12-29 10:47:43Z saulius 

The following automatic conversions were performed:

'_symmetry_cell_setting' value 'Triclinic' changed to 'triclinic'
according to /home/saulius/struct/CIF-dictionaries/cif_core.dic
dictionary named 'cif_core.dic' version 2.4.1 from 2010-06-29.

Automatic conversion script
Id: cif_fix_values 1715 2011-07-08 13:25:40Z adriana 
;
_cod_database_code 2224907
_cod_database_fobs_code 2224907

loop_
_symmetry_equiv_pos_as_xyz
'x, y, z'
'-x, -y, -z'

loop_
_atom_site_type_symbol
_atom_site_label
_atom_site_fract_x
_atom_site_fract_y
_atom_site_fract_z
_atom_site_U_iso_or_equiv
_atom_site_adp_type
_atom_site_calc_flag
_atom_site_refinement_flags
_atom_site_occupancy
_atom_site_disorder_assembly
_atom_site_disorder_group
Ni Ni1 0.0000 1.0000 0.0000 0.03175(12) Uani d S 1 . .
Ni Ni2 1.0000 0.5000 0.5000 0.03243(12) Uani d S 1 . .
S S1 0.21085(10) 1.40198(7) 0.20456(5) 0.0487(2) Uani d . 1 . .
S S2 1.28479(10) 0.83224(9) 0.32626(6) 0.0600(2) Uani d . 1 . .
N N1 0.2337(3) 0.9430(2) -0.04011(16) 0.0424(5) Uani d . 1 . .
H H1A 0.2188 0.9022 -0.1012 0.051 Uiso calc R 1 . .
H H1B 0.3009 1.0204 -0.0392 0.051 Uiso calc R 1 . .
N N2 0.0504(3) 0.8295(2) 0.09707(15) 0.0348(5) Uani d D 1 . .
N N3 1.2463(3) 0.4484(2) 0.56125(16) 0.0444(6) Uani d . 1 . .
H H3A 1.3139 0.5263 0.5682 0.053 Uiso calc R 1 . .
H H3B 1.2448 0.4147 0.6209 0.053 Uiso calc R 1 . .
N N4 1.0325(3) 0.3174(2) 0.40317(16) 0.0372(5) Uani d D 1 . .
N N5 0.1256(3) 1.1389(2) 0.10846(17) 0.0460(6) Uani d . 1 . .
N N6 1.1013(3) 0.6271(2) 0.40688(16) 0.0435(6) Uani d . 1 . .
C C1 0.3124(3) 0.8433(3) 0.0301(2) 0.0452(7) Uani d . 1 . .
H H1C 0.3664 0.8947 0.0893 0.054 Uiso calc R 1 . .
H H1D 0.3979 0.7902 0.0017 0.054 Uiso calc R 1 . .
C C2 0.1773(3) 0.7435(3) 0.0544(2) 0.0411(6) Uani d . 1 . .
H H2A 0.1247 0.6904 -0.0044 0.049 Uiso calc R 1 . .
H H2B 0.2265 0.6772 0.1010 0.049 Uiso calc R 1 . .
C C3 -0.0938(3) 0.7571(2) 0.12332(18) 0.0345(6) Uani d . 1 . .
C C4 -0.1649(3) 0.6357(3) 0.0722(2) 0.0419(6) Uani d . 1 . .
H H4 -0.1159 0.5953 0.0205 0.050 Uiso calc R 1 . .
C C5 -0.3091(4) 0.5748(3) 0.0985(2) 0.0514(8) Uani d . 1 . .
H H5 -0.3563 0.4933 0.0640 0.062 Uiso calc R 1 . .
C C6 -0.3842(4) 0.6325(3) 0.1746(2) 0.0541(8) Uani d . 1 . .
H H6 -0.4811 0.5906 0.1916 0.065 Uiso calc R 1 . .
C C7 -0.3129(4) 0.7538(3) 0.2254(2) 0.0498(7) Uani d . 1 . .
H H7 -0.3627 0.7941 0.2768 0.060 Uiso calc R 1 . .
C C8 -0.1695(3) 0.8152(3) 0.2006(2) 0.0427(6) Uani d . 1 . .
H H8 -0.1224 0.8963 0.2356 0.051 Uiso calc R 1 . .
C C9 1.3121(3) 0.3404(3) 0.4961(2) 0.0501(7) Uani d . 1 . .
H H9A 1.4042 0.2912 0.5325 0.060 Uiso calc R 1 . .
H H9B 1.3546 0.3851 0.4426 0.060 Uiso calc R 1 . .
C C10 1.1697(3) 0.2371(3) 0.4563(2) 0.0486(7) Uani d . 1 . .
H H10A 1.2089 0.1657 0.4124 0.058 Uiso calc R 1 . .
H H10B 1.1293 0.1902 0.5096 0.058 Uiso calc R 1 . .
C C11 0.8788(3) 0.2437(3) 0.36351(19) 0.0369(6) Uani d . 1 . .
C C12 0.8105(4) 0.1359(3) 0.4109(2) 0.0448(7) Uani d . 1 . .
H H12 0.8716 0.1011 0.4667 0.054 Uiso calc R 1 . .
C C13 0.6509(4) 0.0801(3) 0.3749(2) 0.0532(8) Uani d . 1 . .
H H13 0.6059 0.0080 0.4071 0.064 Uiso calc R 1 . .
C C14 0.5582(4) 0.1295(3) 0.2925(2) 0.0551(8) Uani d . 1 . .
H H14 0.4505 0.0923 0.2697 0.066 Uiso calc R 1 . .
C C15 0.6271(4) 0.2353(3) 0.2438(2) 0.0492(7) Uani d . 1 . .
H H15 0.5663 0.2686 0.1874 0.059 Uiso calc R 1 . .
C C16 0.7864(3) 0.2914(3) 0.2791(2) 0.0428(6) Uani d . 1 . .
H H16 0.8321 0.3621 0.2459 0.051 Uiso calc R 1 . .
C C17 0.1622(3) 1.2472(3) 0.14957(18) 0.0353(6) Uani d . 1 . .
C C18 1.1772(3) 0.7109(3) 0.37193(18) 0.0372(6) Uani d . 1 . .
H H2 0.104(4) 0.874(3) 0.1524(14) 0.080 Uiso d D 1 . .
H H4A 1.076(4) 0.353(3) 0.3537(17) 0.080 Uiso d D 1 . .

loop_
_atom_site_aniso_label
_atom_site_aniso_U_11
_atom_site_aniso_U_22
_atom_site_aniso_U_33
_atom_site_aniso_U_12
_atom_site_aniso_U_13
_atom_site_aniso_U_23
Ni1 0.0354(3) 0.0256(2) 0.0348(3) -0.00085(18) 0.00618(19) 0.00362(18)
Ni2 0.0350(3) 0.0293(2) 0.0333(3) -0.00465(19) 0.00483(19) 0.00667(19)
S1 0.0621(5) 0.0367(4) 0.0477(4) -0.0126(3) 0.0130(4) -0.0036(3)
S2 0.0544(5) 0.0756(6) 0.0502(5) -0.0305(4) 0.0059(4) 0.0199(4)
N1 0.0442(13) 0.0376(12) 0.0484(14) 0.0029(10) 0.0135(11) 0.0114(10)
N2 0.0373(12) 0.0311(11) 0.0371(13) -0.0011(9) 0.0079(10) 0.0054(9)
N3 0.0426(13) 0.0445(13) 0.0439(14) -0.0035(10) -0.0003(10) 0.0028(11)
N4 0.0372(12) 0.0370(12) 0.0374(13) -0.0042(10) 0.0050(10) 0.0053(10)
N5 0.0558(15) 0.0365(13) 0.0436(14) -0.0056(11) 0.0019(11) 0.0002(11)
N6 0.0518(15) 0.0391(13) 0.0415(13) -0.0066(11) 0.0126(11) 0.0075(10)
C1 0.0382(16) 0.0445(16) 0.0552(18) 0.0092(12) 0.0096(13) 0.0145(13)
C2 0.0434(16) 0.0325(14) 0.0494(17) 0.0092(12) 0.0090(13) 0.0120(12)
C3 0.0353(14) 0.0312(13) 0.0375(14) 0.0001(11) 0.0026(11) 0.0132(11)
C4 0.0494(17) 0.0345(14) 0.0419(16) 0.0006(12) 0.0049(13) 0.0080(12)
C5 0.0481(18) 0.0373(16) 0.067(2) -0.0073(13) -0.0003(15) 0.0110(14)
C6 0.0368(16) 0.0563(19) 0.071(2) -0.0027(14) 0.0066(15) 0.0288(17)
C7 0.0505(18) 0.0519(18) 0.0511(18) 0.0062(14) 0.0161(14) 0.0153(14)
C8 0.0485(17) 0.0408(15) 0.0411(16) 0.0003(12) 0.0124(13) 0.0089(12)
C9 0.0384(16) 0.0549(18) 0.0569(19) 0.0059(13) 0.0047(14) 0.0046(15)
C10 0.0473(17) 0.0423(16) 0.0556(19) 0.0067(13) 0.0061(14) -0.0004(14)
C11 0.0413(15) 0.0308(13) 0.0386(15) -0.0011(11) 0.0084(12) -0.0030(11)
C12 0.0545(18) 0.0361(15) 0.0440(16) -0.0061(13) 0.0080(13) 0.0040(12)
C13 0.061(2) 0.0409(16) 0.059(2) -0.0167(14) 0.0143(16) 0.0009(14)
C14 0.0462(18) 0.0518(18) 0.065(2) -0.0127(14) 0.0053(15) -0.0053(16)
C15 0.0478(18) 0.0529(18) 0.0453(17) 0.0017(14) 0.0027(13) -0.0008(14)
C16 0.0440(16) 0.0426(15) 0.0422(16) -0.0039(12) 0.0070(13) 0.0059(12)
C17 0.0330(14) 0.0420(15) 0.0318(14) -0.0013(11) 0.0054(11) 0.0091(12)
C18 0.0376(15) 0.0402(15) 0.0335(14) -0.0013(12) 0.0048(11) 0.0014(11)

loop_
_atom_type_symbol
_atom_type_description
_atom_type_scat_dispersion_real
_atom_type_scat_dispersion_imag
_atom_type_scat_source
C C 0.0033 0.0016 'International Tables Vol C Tables 4.2.6.8 and 6.1.1.4'
H H 0.0000 0.0000 'International Tables Vol C Tables 4.2.6.8 and 6.1.1.4'
N N 0.0061 0.0033 'International Tables Vol C Tables 4.2.6.8 and 6.1.1.4'
S S 0.1246 0.1234 'International Tables Vol C Tables 4.2.6.8 and 6.1.1.4'
Ni Ni 0.3393 1.1124 'International Tables Vol C Tables 4.2.6.8 and 6.1.1.4'

loop_
_geom_angle_atom_site_label_1
_geom_angle_atom_site_label_2
_geom_angle_atom_site_label_3
_geom_angle_site_symmetry_1
_geom_angle_site_symmetry_3
_geom_angle
_geom_angle_publ_flag
N5 Ni1 N5 . 2_575 180 ?
N5 Ni1 N1 . 2_575 90.87(9) ?
N5 Ni1 N1 2_575 2_575 89.13(9) ?
N5 Ni1 N1 . . 89.13(9) ?
N5 Ni1 N1 2_575 . 90.87(9) ?
N1 Ni1 N1 2_575 . 180 ?
N5 Ni1 N2 . 2_575 90.77(8) ?
N5 Ni1 N2 2_575 2_575 89.23(8) ?
N1 Ni1 N2 2_575 2_575 82.40(8) ?
N1 Ni1 N2 . 2_575 97.60(8) ?
N5 Ni1 N2 . . 89.23(8) ?
N5 Ni1 N2 2_575 . 90.77(8) ?
N1 Ni1 N2 2_575 . 97.60(8) ?
N1 Ni1 N2 . . 82.40(8) ?
N2 Ni1 N2 2_575 . 180 ?
N6 Ni2 N6 2_766 . 180 ?
N6 Ni2 N3 2_766 2_766 89.13(9) ?
N6 Ni2 N3 . 2_766 90.87(9) ?
N6 Ni2 N3 2_766 . 90.87(9) ?
N6 Ni2 N3 . . 89.13(9) ?
N3 Ni2 N3 2_766 . 180 ?
N6 Ni2 N4 2_766 2_766 89.54(8) ?
N6 Ni2 N4 . 2_766 90.46(8) ?
N3 Ni2 N4 2_766 2_766 81.54(8) ?
N3 Ni2 N4 . 2_766 98.46(8) ?
N6 Ni2 N4 2_766 . 90.46(8) ?
N6 Ni2 N4 . . 89.54(8) ?
N3 Ni2 N4 2_766 . 98.46(8) ?
N3 Ni2 N4 . . 81.54(8) ?
N4 Ni2 N4 2_766 . 180 ?
C1 N1 Ni1 . . 108.38(16) ?
C1 N1 H1A . . 110.0 ?
Ni1 N1 H1A . . 110.0 ?
C1 N1 H1B . . 110.0 ?
Ni1 N1 H1B . . 110.0 ?
H1A N1 H1B . . 108.4 ?
C3 N2 C2 . . 117.70(19) ?
C3 N2 Ni1 . . 116.59(15) ?
C2 N2 Ni1 . . 104.74(15) ?
C3 N2 H2 . . 107(2) ?
C2 N2 H2 . . 107(2) ?
Ni1 N2 H2 . . 103(2) ?
C9 N3 Ni2 . . 109.24(16) ?
C9 N3 H3A . . 109.8 ?
Ni2 N3 H3A . . 109.8 ?
C9 N3 H3B . . 109.8 ?
Ni2 N3 H3B . . 109.8 ?
H3A N3 H3B . . 108.3 ?
C11 N4 C10 . . 118.3(2) ?
C11 N4 Ni2 . . 114.31(16) ?
C10 N4 Ni2 . . 105.40(16) ?
C11 N4 H4A . . 108(2) ?
C10 N4 H4A . . 105(2) ?
Ni2 N4 H4A . . 104(2) ?
C17 N5 Ni1 . . 156.7(2) ?
C18 N6 Ni2 . . 165.9(2) ?
N1 C1 C2 . . 108.8(2) ?
N1 C1 H1C . . 109.9 ?
C2 C1 H1C . . 109.9 ?
N1 C1 H1D . . 109.9 ?
C2 C1 H1D . . 109.9 ?
H1C C1 H1D . . 108.3 ?
N2 C2 C1 . . 107.7(2) ?
N2 C2 H2A . . 110.2 ?
C1 C2 H2A . . 110.2 ?
N2 C2 H2B . . 110.2 ?
C1 C2 H2B . . 110.2 ?
H2A C2 H2B . . 108.5 ?
C4 C3 C8 . . 119.0(2) ?
C4 C3 N2 . . 122.6(2) ?
C8 C3 N2 . . 118.3(2) ?
C5 C4 C3 . . 119.6(3) ?
C5 C4 H4 . . 120.2 ?
C3 C4 H4 . . 120.2 ?
C6 C5 C4 . . 121.3(3) ?
C6 C5 H5 . . 119.3 ?
C4 C5 H5 . . 119.3 ?
C5 C6 C7 . . 118.8(3) ?
C5 C6 H6 . . 120.6 ?
C7 C6 H6 . . 120.6 ?
C8 C7 C6 . . 120.6(3) ?
C8 C7 H7 . . 119.7 ?
C6 C7 H7 . . 119.7 ?
C7 C8 C3 . . 120.6(3) ?
C7 C8 H8 . . 119.7 ?
C3 C8 H8 . . 119.7 ?
N3 C9 C10 . . 108.3(2) ?
N3 C9 H9A . . 110.0 ?
C10 C9 H9A . . 110.0 ?
N3 C9 H9B . . 110.0 ?
C10 C9 H9B . . 110.0 ?
H9A C9 H9B . . 108.4 ?
N4 C10 C9 . . 107.8(2) ?
N4 C10 H10A . . 110.1 ?
C9 C10 H10A . . 110.1 ?
N4 C10 H10B . . 110.1 ?
C9 C10 H10B . . 110.1 ?
H10A C10 H10B . . 108.5 ?
C12 C11 C16 . . 118.8(2) ?
C12 C11 N4 . . 122.6(2) ?
C16 C11 N4 . . 118.2(2) ?
C13 C12 C11 . . 119.9(3) ?
C13 C12 H12 . . 120.1 ?
C11 C12 H12 . . 120.1 ?
C14 C13 C12 . . 121.2(3) ?
C14 C13 H13 . . 119.4 ?
C12 C13 H13 . . 119.4 ?
C13 C14 C15 . . 119.2(3) ?
C13 C14 H14 . . 120.4 ?
C15 C14 H14 . . 120.4 ?
C16 C15 C14 . . 120.0(3) ?
C16 C15 H15 . . 120.0 ?
C14 C15 H15 . . 120.0 ?
C15 C16 C11 . . 120.9(3) ?
C15 C16 H16 . . 119.6 ?
C11 C16 H16 . . 119.6 ?
N5 C17 S1 . . 178.3(3) ?
N6 C18 S2 . . 178.0(2) ?

loop_
_geom_bond_atom_site_label_1
_geom_bond_atom_site_label_2
_geom_bond_site_symmetry_2
_geom_bond_distance
_geom_bond_publ_flag
Ni1 N5 . 2.073(2) y
Ni1 N5 2_575 2.073(2) ?
Ni1 N1 2_575 2.094(2) ?
Ni1 N1 . 2.094(2) y
Ni1 N2 2_575 2.159(2) ?
Ni1 N2 . 2.159(2) y
Ni2 N6 2_766 2.047(2) ?
Ni2 N6 . 2.047(2) y
Ni2 N3 2_766 2.104(2) ?
Ni2 N3 . 2.104(2) y
Ni2 N4 2_766 2.171(2) ?
Ni2 N4 . 2.171(2) y
S1 C17 . 1.629(3) ?
S2 C18 . 1.630(3) ?
N1 C1 . 1.473(3) ?
N1 H1A . 0.90 ?
N1 H1B . 0.90 ?
N2 C3 . 1.432(3) ?
N2 C2 . 1.479(3) ?
N2 H2 . 0.898(10) ?
N3 C9 . 1.479(3) ?
N3 H3A . 0.90 ?
N3 H3B . 0.90 ?
N4 C11 . 1.426(3) ?
N4 C10 . 1.475(3) ?
N4 H4A . 0.889(10) ?
N5 C17 . 1.158(3) ?
N6 C18 . 1.158(3) ?
C1 C2 . 1.508(3) ?
C1 H1C . 0.97 ?
C1 H1D . 0.97 ?
C2 H2A . 0.97 ?
C2 H2B . 0.97 ?
C3 C4 . 1.386(3) ?
C3 C8 . 1.393(4) ?
C4 C5 . 1.384(4) ?
C4 H4 . 0.93 ?
C5 C6 . 1.376(4) ?
C5 H5 . 0.93 ?
C6 C7 . 1.384(4) ?
C6 H6 . 0.93 ?
C7 C8 . 1.372(4) ?
C7 H7 . 0.93 ?
C8 H8 . 0.93 ?
C9 C10 . 1.511(4) ?
C9 H9A . 0.97 ?
C9 H9B . 0.97 ?
C10 H10A . 0.97 ?
C10 H10B . 0.97 ?
C11 C12 . 1.387(3) ?
C11 C16 . 1.388(4) ?
C12 C13 . 1.386(4) ?
C12 H12 . 0.93 ?
C13 C14 . 1.374(4) ?
C13 H13 . 0.93 ?
C14 C15 . 1.386(4) ?
C14 H14 . 0.93 ?
C15 C16 . 1.383(4) ?
C15 H15 . 0.93 ?
C16 H16 . 0.93 ?

loop_
_geom_hbond_atom_site_label_D
_geom_hbond_atom_site_label_H
_geom_hbond_atom_site_label_A
_geom_hbond_site_symmetry_A
_geom_hbond_distance_DH
_geom_hbond_distance_HA
_geom_hbond_distance_DA
_geom_hbond_angle_DHA
N4 H4A S1 1_645 0.890(10) 2.520(10) 3.393(2) 168(3)
N2 H2 S2 1_455 0.900(10) 2.67(2) 3.436(2) 144(3)
